data_7204493
loop_
_publ_author_name
'Bream, Robert N.'
'Ley, Steven V.'
'McDermott, Benjamin'
'Procopiou, Panayiotis A.'

_publ_section_title
;
 A mild, enantioselective synthesis of (R)-salmeterol via sodium
 borohydride???calcium chloride asymmetric reduction of a phenacyl
 phenylglycinol derivative
;
_journal_issue 20
_journal_name_full 'Journal of the Chemical Society, Perkin Transactions 1'
_journal_page_first 2237
_journal_paper_doi 10.1039/b207068p
_journal_year 2002
_chemical_formula_sum 'C20 H25 N O4'
_chemical_formula_weight 343.41
_chemical_name_systematic
;
?
;
_space_group_IT_number 19
_symmetry_cell_setting orthorhombic
_symmetry_space_group_name_Hall 'P 2ac 2ab'
_symmetry_space_group_name_H-M 'P 21 21 21'
_atom_sites_solution_hydrogens 'geom except N-H atom freely refined'
_atom_sites_solution_primary direct
_atom_sites_solution_secondary 'all non-H atoms found by direct methods'
_audit_creation_method SHELXL-97
_cell_angle_alpha 90.00
_cell_angle_beta 90.00
_cell_angle_gamma 90.00
_cell_formula_units_Z 4
_cell_length_a 8.0112(8)
_cell_length_b 9.7580(10)
_cell_length_c 23.019(2)
_cell_measurement_reflns_used 8608
_cell_measurement_temperature 160(2)
_cell_measurement_theta_max 28.63
_cell_measurement_theta_min 2.26
_cell_volume 1799.5(3)
_computing_cell_refinement 'Bruker SAINT'
_computing_data_collection 'Bruker SMART'
_computing_data_reduction 'Bruker SAINT'
_computing_molecular_graphics 'Bruker SHELXTL'
_computing_publication_material 'SHELXTL and local programs'
_computing_structure_refinement 'Bruker SHELXTL'
_computing_structure_solution 'Bruker SHELXTL'
_diffrn_ambient_temperature 160(2)
_diffrn_measured_fraction_theta_full 1.000
_diffrn_measured_fraction_theta_max 1.000
_diffrn_measurement_device_type 'Bruker SMART CCD diffractometer'
_diffrn_measurement_method '\w rotation with narrow frames'
_diffrn_radiation_monochromator graphite
_diffrn_radiation_source 'fine-focus sealed tube'
_diffrn_radiation_type MoK\a
_diffrn_radiation_wavelength 0.71073
_diffrn_reflns_av_R_equivalents 0.0395
_diffrn_reflns_av_sigmaI/netI 0.0367
_diffrn_reflns_limit_h_max 9
_diffrn_reflns_limit_h_min -9
_diffrn_reflns_limit_k_max 11
_diffrn_reflns_limit_k_min -8
_diffrn_reflns_limit_l_max 27
_diffrn_reflns_limit_l_min -27
_diffrn_reflns_number 8985
_diffrn_reflns_theta_full 25.00
_diffrn_reflns_theta_max 25.00
_diffrn_reflns_theta_min 1.77
_diffrn_standards_decay_% 0
_diffrn_standards_number 0
_exptl_absorpt_coefficient_mu 0.088
_exptl_absorpt_correction_type none
_exptl_crystal_colour colourless
_exptl_crystal_density_diffrn 1.268
_exptl_crystal_density_method 'not measured'
_exptl_crystal_description block
_exptl_crystal_F_000 736
_exptl_crystal_size_max 0.66
_exptl_crystal_size_mid 0.30
_exptl_crystal_size_min 0.14
_refine_diff_density_max 0.238
_refine_diff_density_min -0.231
_refine_diff_density_rms 0.058
_refine_ls_abs_structure_details 'Flack H D (1983), Acta Cryst. A39, 876-881'
_refine_ls_abs_structure_Flack 0.2(19)
_refine_ls_extinction_coef 0.0055(8)
_refine_ls_extinction_expression Fc^*^=kFc[1+0.001xFc^2^\l^3^/sin(2\q)]^-1/4^
_refine_ls_extinction_method SHELXL
_refine_ls_goodness_of_fit_ref 1.291
_refine_ls_hydrogen_treatment mixed
_refine_ls_matrix_type full
_refine_ls_number_parameters 235
_refine_ls_number_reflns 3164
_refine_ls_number_restraints 0
_refine_ls_restrained_S_all 1.291
_refine_ls_R_factor_all 0.0684
_refine_ls_R_factor_gt 0.0646
_refine_ls_shift/su_max 0.000
_refine_ls_shift/su_mean 0.000
_refine_ls_structure_factor_coef Fsqd
_refine_ls_weighting_details 'calc w=1/[\s^2^(Fo^2^)+(0.0176P)^2^+2.1847P] where P=(Fo^2^+2Fc^2^)/3'
_refine_ls_weighting_scheme calc
_refine_ls_wR_factor_gt 0.1225
_refine_ls_wR_factor_ref 0.1239
_reflns_number_gt 3025
_reflns_number_total 3164
_reflns_threshold_expression >2sigma(I)
_cod_data_source_file b207068p.txt
_cod_data_source_block x3789
_cod_original_sg_symbol_H-M P2(1)2(1)2(1)
_cod_database_code 7204493
_local_xraynumber X3789
_local_compound_number 'compound 7'
_local_crystal_solvent acetonitrile
_local_crystal_method 'slow evapouration'

loop_
_symmetry_equiv_pos_as_xyz
'x, y, z'
'-x+1/2, -y, z+1/2'
'-x, y+1/2, -z+1/2'
'x+1/2, -y+1/2, -z'

loop_
_atom_site_label
_atom_site_type_symbol
_atom_site_fract_x
_atom_site_fract_y
_atom_site_fract_z
_atom_site_U_iso_or_equiv
_atom_site_adp_type
_atom_site_occupancy
_atom_site_symmetry_multiplicity
_atom_site_calc_flag
_atom_site_refinement_flags
_atom_site_disorder_assembly
_atom_site_disorder_group
O1 O 1.1548(3) 0.7541(3) -0.06744(11) 0.0312(6) Uani 1 1 d . . .
H1 H 1.0672 0.7958 -0.0769 0.047 Uiso 1 1 calc R . .
C1 C 1.1163(4) 0.6150(4) -0.05517(15) 0.0225(8) Uani 1 1 d . . .
H1A H 1.2214 0.5623 -0.0517 0.027 Uiso 1 1 calc R . .
H1B H 1.0517 0.5762 -0.0879 0.027 Uiso 1 1 calc R . .
C2 C 1.0153(4) 0.5989(3) 0.00105(14) 0.0159(7) Uani 1 1 d . . .
H2 H 0.9100 0.6534 -0.0024 0.019 Uiso 1 1 calc R . .
C3 C 1.1128(4) 0.6497(3) 0.05334(14) 0.0170(7) Uani 1 1 d . . .
C4 C 1.2341(4) 0.5681(4) 0.07952(15) 0.0224(8) Uani 1 1 d . . .
H4 H 1.2568 0.4794 0.0644 0.027 Uiso 1 1 calc R . .
C5 C 1.3225(5) 0.6151(4) 0.12761(16) 0.0304(9) Uani 1 1 d . . .
H5 H 1.4024 0.5575 0.1459 0.037 Uiso 1 1 calc R . .
C6 C 1.2940(5) 0.7459(4) 0.14888(15) 0.0337(10) Uani 1 1 d . . .
H6 H 1.3555 0.7791 0.1812 0.040 Uiso 1 1 calc R . .
C7 C 1.1759(6) 0.8269(4) 0.12260(17) 0.0352(10) Uani 1 1 d . . .
H7 H 1.1560 0.9168 0.1368 0.042 Uiso 1 1 calc R . .
C8 C 1.0854(5) 0.7786(4) 0.07555(16) 0.0269(8) Uani 1 1 d . . .
H8 H 1.0030 0.8356 0.0583 0.032 Uiso 1 1 calc R . .
N1 N 0.9718(3) 0.4517(3) 0.00595(12) 0.0138(6) Uani 1 1 d . . .
H1C H 0.920(5) 0.438(3) -0.0264(16) 0.018(9) Uiso 1 1 d . . .
C9 C 0.8598(4) 0.4218(3) 0.05554(14) 0.0183(7) Uani 1 1 d . . .
H9A H 0.7651 0.4870 0.0556 0.022 Uiso 1 1 calc R . .
H9B H 0.9216 0.4326 0.0925 0.022 Uiso 1 1 calc R . .
C10 C 0.7946(4) 0.2760(3) 0.05045(13) 0.0158(7) Uani 1 1 d . . .
H10 H 0.8923 0.2125 0.0478 0.019 Uiso 1 1 calc R . .
O2 O 0.7034(3) 0.2681(3) -0.00240(10) 0.0230(6) Uani 1 1 d . . .
H2A H 0.6449 0.1967 -0.0024 0.035 Uiso 1 1 calc R . .
C11 C 0.6935(4) 0.2379(3) 0.10365(13) 0.0160(7) Uani 1 1 d . . .
C12 C 0.5232(4) 0.2570(3) 0.10593(13) 0.0152(7) Uani 1 1 d . . .
H12 H 0.4685 0.2999 0.0741 0.018 Uiso 1 1 calc R . .
C13 C 0.4288(4) 0.2149(3) 0.15383(14) 0.0162(7) Uani 1 1 d . . .
C14 C 0.5103(4) 0.1545(4) 0.20045(14) 0.0191(7) Uani 1 1 d . . .
C15 C 0.6816(5) 0.1372(4) 0.19934(14) 0.0203(7) Uani 1 1 d . . .
H15 H 0.7368 0.0976 0.2318 0.024 Uiso 1 1 calc R . .
C16 C 0.7729(5) 0.1770(3) 0.15147(14) 0.0212(8) Uani 1 1 d . . .
H16 H 0.8903 0.1631 0.1508 0.025 Uiso 1 1 calc R . .
C17 C 0.2409(4) 0.2272(4) 0.15505(15) 0.0243(8) Uani 1 1 d . . .
H17A H 0.2089 0.3228 0.1641 0.029 Uiso 1 1 calc R . .
H17B H 0.1948 0.2035 0.1164 0.029 Uiso 1 1 calc R . .
O3 O 0.1734(3) 0.1368(3) 0.19811(9) 0.0218(6) Uani 1 1 d . . .
C18 C 0.2523(4) 0.1485(4) 0.25276(15) 0.0207(8) Uani 1 1 d . . .
O4 O 0.4239(3) 0.1036(3) 0.24764(10) 0.0222(6) Uani 1 1 d . . .
C19 C 0.1697(5) 0.0458(5) 0.29192(17) 0.0379(10) Uani 1 1 d . . .
H19A H 0.0548 0.0747 0.2999 0.057 Uiso 1 1 calc R . .
H19B H 0.2317 0.0396 0.3285 0.057 Uiso 1 1 calc R . .
H19C H 0.1687 -0.0441 0.2729 0.057 Uiso 1 1 calc R . .
C20 C 0.2477(5) 0.2935(4) 0.27651(16) 0.0336(10) Uani 1 1 d . . .
H20A H 0.3218 0.3520 0.2534 0.050 Uiso 1 1 calc R . .
H20B H 0.2849 0.2932 0.3171 0.050 Uiso 1 1 calc R . .
H20C H 0.1334 0.3289 0.2743 0.050 Uiso 1 1 calc R . .

loop_
_atom_site_aniso_label
_atom_site_aniso_U_11
_atom_site_aniso_U_22
_atom_site_aniso_U_33
_atom_site_aniso_U_23
_atom_site_aniso_U_13
_atom_site_aniso_U_12
O1 0.0326(14) 0.0310(15) 0.0300(14) 0.0096(12) -0.0046(13) -0.0116(13)
C1 0.027(2) 0.0179(18) 0.0226(18) 0.0034(15) -0.0014(15) -0.0022(15)
C2 0.0157(17) 0.0148(16) 0.0173(15) 0.0011(14) -0.0028(14) -0.0038(13)
C3 0.0147(17) 0.0149(17) 0.0214(17) -0.0003(14) 0.0079(14) -0.0039(14)
C4 0.0184(19) 0.0228(18) 0.0259(19) -0.0032(15) -0.0014(16) -0.0023(15)
C5 0.029(2) 0.035(2) 0.028(2) 0.0062(17) -0.0098(18) -0.0103(18)
C6 0.040(2) 0.044(3) 0.0178(18) -0.0014(18) -0.0029(17) -0.018(2)
C7 0.039(2) 0.033(2) 0.034(2) -0.0175(18) 0.002(2) -0.009(2)
C8 0.0235(19) 0.0241(19) 0.033(2) -0.0036(17) 0.0027(17) 0.0037(17)
N1 0.0142(15) 0.0148(14) 0.0126(14) -0.0023(12) -0.0007(12) -0.0013(11)
C9 0.0149(17) 0.0214(18) 0.0186(17) -0.0021(14) 0.0045(14) 0.0039(14)
C10 0.0165(16) 0.0180(17) 0.0128(15) -0.0028(13) -0.0003(13) 0.0022(14)
O2 0.0245(14) 0.0274(14) 0.0171(11) -0.0015(11) -0.0031(10) -0.0138(11)
C11 0.0128(16) 0.0163(17) 0.0188(16) -0.0042(14) -0.0011(13) -0.0037(14)
C12 0.0219(17) 0.0123(17) 0.0113(15) 0.0015(13) -0.0017(13) 0.0014(14)
C13 0.0168(17) 0.0132(16) 0.0187(17) -0.0005(14) -0.0023(14) -0.0025(14)
C14 0.0211(18) 0.0190(17) 0.0171(16) -0.0028(14) -0.0023(15) -0.0038(14)
C15 0.0215(18) 0.0207(18) 0.0187(16) 0.0055(14) -0.0053(15) 0.0015(15)
C16 0.0188(19) 0.0212(18) 0.0237(19) -0.0024(15) -0.0002(15) -0.0039(14)
C17 0.0191(17) 0.036(2) 0.0181(17) 0.0041(16) 0.0021(14) 0.0008(17)
O3 0.0185(12) 0.0298(14) 0.0170(11) 0.0032(10) 0.0026(11) -0.0077(11)
C18 0.0170(17) 0.029(2) 0.0161(16) -0.0009(15) 0.0045(15) -0.0013(15)
O4 0.0238(13) 0.0275(13) 0.0154(11) 0.0094(10) 0.0036(10) -0.0011(11)
C19 0.030(2) 0.055(3) 0.029(2) 0.0179(19) 0.0062(19) -0.009(2)
C20 0.038(2) 0.042(2) 0.0216(19) -0.0091(18) 0.0061(18) -0.001(2)

loop_
_atom_type_symbol
_atom_type_description
_atom_type_scat_dispersion_real
_atom_type_scat_dispersion_imag
_atom_type_scat_source
C C 0.0033 0.0016 'International Tables Vol C Tables 4.2.6.8 and 6.1.1.4'
H H 0.0000 0.0000 'International Tables Vol C Tables 4.2.6.8 and 6.1.1.4'
N N 0.0061 0.0033 'International Tables Vol C Tables 4.2.6.8 and 6.1.1.4'
O O 0.0106 0.0060 'International Tables Vol C Tables 4.2.6.8 and 6.1.1.4'

loop_
_geom_angle_atom_site_label_1
_geom_angle_atom_site_label_2
_geom_angle_atom_site_label_3
_geom_angle
_geom_angle_site_symmetry_1
_geom_angle_site_symmetry_3
_geom_angle_publ_flag
O1 C1 C2 112.3(3) . . ?
N1 C2 C3 112.1(3) . . ?
N1 C2 C1 106.7(3) . . ?
C3 C2 C1 111.4(3) . . ?
C8 C3 C4 118.2(3) . . ?
C8 C3 C2 120.8(3) . . ?
C4 C3 C2 121.0(3) . . ?
C5 C4 C3 120.7(3) . . ?
C6 C5 C4 120.1(4) . . ?
C7 C6 C5 119.2(3) . . ?
C6 C7 C8 120.6(4) . . ?
C3 C8 C7 121.2(4) . . ?
C9 N1 C2 113.1(3) . . ?
N1 C9 C10 109.5(3) . . ?
O2 C10 C11 113.8(2) . . ?
O2 C10 C9 107.1(3) . . ?
C11 C10 C9 110.6(3) . . ?
C12 C11 C16 118.4(3) . . ?
C12 C11 C10 121.8(3) . . ?
C16 C11 C10 119.7(3) . . ?
C11 C12 C13 121.7(3) . . ?
C14 C13 C12 118.7(3) . . ?
C14 C13 C17 119.2(3) . . ?
C12 C13 C17 122.0(3) . . ?
O4 C14 C15 117.9(3) . . ?
O4 C14 C13 121.7(3) . . ?
C15 C14 C13 120.3(3) . . ?
C16 C15 C14 120.5(3) . . ?
C15 C16 C11 120.4(3) . . ?
O3 C17 C13 109.9(3) . . ?
C18 O3 C17 113.5(3) . . ?
O3 C18 O4 109.1(3) . . ?
O3 C18 C19 106.5(3) . . ?
O4 C18 C19 105.4(3) . . ?
O3 C18 C20 112.6(3) . . ?
O4 C18 C20 109.5(3) . . ?
C19 C18 C20 113.3(3) . . ?
C14 O4 C18 115.6(3) . . ?

loop_
_geom_bond_atom_site_label_1
_geom_bond_atom_site_label_2
_geom_bond_distance
_geom_bond_site_symmetry_2
_geom_bond_publ_flag
O1 C1 1.420(4) . ?
C1 C2 1.534(5) . ?
C2 N1 1.483(4) . ?
C2 C3 1.518(5) . ?
C3 C8 1.376(5) . ?
C3 C4 1.394(5) . ?
C4 C5 1.392(5) . ?
C5 C6 1.386(6) . ?
C6 C7 1.373(6) . ?
C7 C8 1.386(5) . ?
N1 C9 1.481(4) . ?
C9 C10 1.519(5) . ?
C10 O2 1.421(4) . ?
C10 C11 1.515(4) . ?
C11 C12 1.378(4) . ?
C11 C16 1.404(5) . ?
C12 C13 1.399(4) . ?
C13 C14 1.388(5) . ?
C13 C17 1.510(4) . ?
C14 O4 1.380(4) . ?
C14 C15 1.383(5) . ?
C15 C16 1.378(5) . ?
C17 O3 1.433(4) . ?
O3 C18 1.412(4) . ?
C18 O4 1.447(4) . ?
C18 C19 1.502(5) . ?
C18 C20 1.517(5) . ?

loop_
_cod_related_entry_id
_cod_related_entry_database
_cod_related_entry_code
1 ChemSpider 9338806
